data_1515785
loop_
_publ_author_name
'Gale, Philip A.'
'Hiscock, Jennifer R.'
'Jie, Chen Zhu'
'Hursthouse, Michael B.'
'Light, Mark E.'

_publ_section_title
;
 Acyclic indole and carbazole-based sulfate receptors
;
_journal_issue 2
_journal_name_full 'Chemical Science'
_journal_page_first 215
_journal_paper_doi 10.1039/c0sc00202j
_journal_volume 1
_journal_year 2010
_chemical_compound_source 'Phil Gale'
_chemical_formula_moiety
;
3(C16 H36 N), C35 H26 N8 O3, 3(C7 H5 O2), H2 O
;
_chemical_formula_sum 'C104 H151 N11 O10'
_chemical_formula_weight 1715.36
_chemical_name_systematic
;
?
;
_space_group_IT_number 1
_symmetry_cell_setting triclinic
_symmetry_space_group_name_Hall 'P 1'
_symmetry_space_group_name_H-M 'P 1'
_atom_sites_solution_hydrogens geom
_atom_sites_solution_primary direct
_atom_sites_solution_secondary difmap
_audit_creation_method SHELXL-97
_cell_angle_alpha 93.6790(9)
_cell_angle_beta 100.5490(12)
_cell_angle_gamma 98.6400(11)
_cell_formula_units_Z 1
_cell_length_a 8.93200(10)
_cell_length_b 12.4500(2)
_cell_length_c 22.5830(4)
_cell_measurement_reflns_used 46400
_cell_measurement_temperature 120(2)
_cell_measurement_theta_max 27.48
_cell_measurement_theta_min 2.91
_cell_volume 2429.96(7)
_computing_cell_refinement 'DENZO (Otwinowski & Minor, 1997) & COLLECT (Hooft, R.W.W., 1998)'
_computing_data_collection 'COLLECT (Hooft, R.W.W., 1998)'
_computing_data_reduction 'DENZO (Otwinowski & Minor, 1997) & COLLECT (Hooft, R.W.W., 1998)'
_computing_molecular_graphics
;
Images generated using CrystalMaker: a crystal and molecular
structures program for Mac and Windows. CrystalMaker Software Ltd,
Oxford, England (www.crystalmaker.com)
;
_computing_publication_material 'WINGX (Farrugia, 1998)'
_computing_structure_refinement 'SHELXL-97 (Sheldrick, 2008)'
_computing_structure_solution 'SHELXS-97 (Sheldrick, 1997)'
_diffrn_ambient_temperature 120(2)
_diffrn_detector_area_resol_mean 9.091
_diffrn_measured_fraction_theta_full 0.996
_diffrn_measured_fraction_theta_max 0.996
_diffrn_measurement_device_type 'Bruker-Nonius CCD camera on \k-goniostat'
_diffrn_measurement_method '\f & \w scans to fill the asymmetric unit'
_diffrn_radiation_monochromator '10cm confocal mirrors'
_diffrn_radiation_source 'Bruker Nonius FR591 Rotating Anode'
_diffrn_radiation_type MoK\a
_diffrn_radiation_wavelength 0.71073
_diffrn_reflns_av_R_equivalents 0.0637
_diffrn_reflns_av_sigmaI/netI 0.0528
_diffrn_reflns_limit_h_max 10
_diffrn_reflns_limit_h_min -10
_diffrn_reflns_limit_k_max 14
_diffrn_reflns_limit_k_min -14
_diffrn_reflns_limit_l_max 26
_diffrn_reflns_limit_l_min -26
_diffrn_reflns_number 38462
_diffrn_reflns_theta_full 25.03
_diffrn_reflns_theta_max 25.03
_diffrn_reflns_theta_min 3.26
_diffrn_standards_number 0
_exptl_absorpt_coefficient_mu 0.075
_exptl_absorpt_correction_T_max 0.9962
_exptl_absorpt_correction_T_min 0.9633
_exptl_absorpt_correction_type multi-scan
_exptl_absorpt_process_details
;
SADABS V2.10 (Sheldrick, G.M., 2003)
;
_exptl_crystal_colour Colourless
_exptl_crystal_density_diffrn 1.172
_exptl_crystal_density_method 'not measured'
_exptl_crystal_description Plate
_exptl_crystal_F_000 932
_exptl_crystal_size_max 0.5
_exptl_crystal_size_mid 0.2
_exptl_crystal_size_min 0.05
_refine_diff_density_max 0.454
_refine_diff_density_min -0.365
_refine_diff_density_rms 0.048
_refine_ls_extinction_method none
_refine_ls_goodness_of_fit_ref 1.229
_refine_ls_hydrogen_treatment mixed
_refine_ls_matrix_type full
_refine_ls_number_parameters 1136
_refine_ls_number_reflns 8540
_refine_ls_number_restraints 1299
_refine_ls_restrained_S_all 1.300
_refine_ls_R_factor_all 0.0811
_refine_ls_R_factor_gt 0.0613
_refine_ls_shift/su_max 0.012
_refine_ls_shift/su_mean 0.000
_refine_ls_structure_factor_coef Fsqd
_refine_ls_weighting_details 'calc w=1/[\s^2^(Fo^2^)+(0.0230P)^2^+1.6278P] where P=(Fo^2^+2Fc^2^)/3'
_refine_ls_weighting_scheme calc
_refine_ls_wR_factor_gt 0.1183
_refine_ls_wR_factor_ref 0.1288
_reflns_number_gt 7189
_reflns_number_total 8540
_reflns_threshold_expression >2\s(I)
_cod_data_source_file c0sc00202j.txt
_cod_data_source_block 2009jh0010
_cod_depositor_comments
;
The following automatic conversions were performed:

'_symmetry_cell_setting' value 'Triclinic' changed to 'triclinic'
according to
/usr/data/users/saulius/automatic-downloads/retrospective/RSC/lib/dictionaries/cif_core.dic
dictionary named 'cif_core.dic' version 2.4.2 from 2011-04-26.

Automatic conversion script
Id: cif_fix_values 2281 2013-09-26 08:29:07Z andrius 
;
_cod_original_cell_volume 2429.96(6)
_cod_original_sg_symbol_H-M P1
_cod_database_code 1515785

loop_
_symmetry_equiv_pos_as_xyz
'x, y, z'

loop_
_atom_site_label
_atom_site_type_symbol
_atom_site_fract_x
_atom_site_fract_y
_atom_site_fract_z
_atom_site_U_iso_or_equiv
_atom_site_adp_type
_atom_site_occupancy
_atom_site_symmetry_multiplicity
_atom_site_calc_flag
_atom_site_refinement_flags
_atom_site_disorder_assembly
_atom_site_disorder_group
O1 O 0.8934(3) 0.6823(2) 0.62370(12) 0.0325(7) Uani 1 1 d U . .
O2 O 0.4966(3) 0.1896(2) 0.75834(12) 0.0328(7) Uani 1 1 d U . .
O3 O 0.3972(3) 0.7150(2) 0.92589(12) 0.0316(7) Uani 1 1 d U . .
N1 N 0.9562(4) 0.7167(3) 0.41732(14) 0.0315(8) Uani 1 1 d U . .
H901 H 0.8932 0.6539 0.4124 0.038 Uiso 1 1 calc RD . .
N2 N 0.9679(4) 0.6293(3) 0.53510(14) 0.0288(8) Uani 1 1 d U . .
H902 H 0.9573 0.5755 0.5067 0.035 Uiso 1 1 calc RD . .
N3 N 0.7554(3) 0.4720(2) 0.63507(14) 0.0243(7) Uani 1 1 d U . .
H3 H 0.7594 0.5167 0.6673 0.029 Uiso 1 1 calc R . .
N4 N 0.5936(3) 0.3455(2) 0.72009(14) 0.0258(8) Uani 1 1 d U . .
H904 H 0.6249 0.4162 0.7286 0.031 Uiso 1 1 calc R . .
N5 N 0.5347(3) 0.3538(2) 0.81511(14) 0.0252(8) Uani 1 1 d U . .
H905 H 0.5714 0.4239 0.8167 0.030 Uiso 1 1 calc R . .
N6 N 0.4246(3) 0.4995(2) 0.90382(14) 0.0255(8) Uani 1 1 d U . .
H906 H 0.4567 0.5405 0.8768 0.031 Uiso 1 1 calc R . .
N7 N 0.3380(3) 0.6863(3) 1.01814(15) 0.0287(8) Uani 1 1 d U . .
H7 H 0.3190 0.6363 1.0428 0.034 Uiso 1 1 calc R . .
N8 N 0.4800(4) 0.7854(3) 1.14353(16) 0.0417(10) Uani 1 1 d U . .
H8 H 0.4944 0.7170 1.1411 0.050 Uiso 1 1 calc R . .
C1 C 0.9824(5) 0.7838(3) 0.3715(2) 0.0371(11) Uani 1 1 d U . .
H1 H 0.9359 0.7686 0.3299 0.044 Uiso 1 1 calc R . .
C2 C 1.0859(5) 0.8747(4) 0.3967(2) 0.0413(12) Uani 1 1 d U . .
H2 H 1.1231 0.9339 0.3758 0.050 Uiso 1 1 calc R . .
C3 C 1.1276(4) 0.8647(3) 0.45928(19) 0.0325(10) Uani 1 1 d U . .
C4 C 1.2289(5) 0.9291(3) 0.50818(19) 0.0353(11) Uani 1 1 d U . .
H4 H 1.2871 0.9964 0.5020 0.042 Uiso 1 1 calc R . .
C5 C 1.2422(5) 0.8934(3) 0.5645(2) 0.0368(11) Uani 1 1 d U . .
H5 H 1.3121 0.9364 0.5972 0.044 Uiso 1 1 calc R . .
C6 C 1.1557(5) 0.7945(3) 0.57582(19) 0.0334(10) Uani 1 1 d U . .
H6 H 1.1665 0.7729 0.6158 0.040 Uiso 1 1 calc R . .
C7 C 1.0553(4) 0.7295(3) 0.52874(18) 0.0282(9) Uani 1 1 d U . .
C8 C 1.0442(4) 0.7647(3) 0.47034(18) 0.0299(10) Uani 1 1 d U . .
C9 C 0.8966(4) 0.6108(3) 0.58453(18) 0.0268(9) Uani 1 1 d U . .
C10 C 0.8203(4) 0.4972(3) 0.58541(18) 0.0270(9) Uani 1 1 d U . .
C11 C 0.7932(4) 0.4072(3) 0.54472(18) 0.0295(10) Uani 1 1 d U . .
H11 H 0.8279 0.4025 0.5075 0.035 Uiso 1 1 calc R . .
C12 C 0.7041(4) 0.3221(3) 0.56795(18) 0.0278(9) Uani 1 1 d U . .
C13 C 0.6392(5) 0.2134(3) 0.54623(18) 0.0306(10) Uani 1 1 d U . .
H13 H 0.6526 0.1831 0.5082 0.037 Uiso 1 1 calc R . .
C14 C 0.5570(5) 0.1530(3) 0.58098(18) 0.0325(10) Uani 1 1 d U . .
H14 H 0.5097 0.0805 0.5660 0.039 Uiso 1 1 calc R . .
C15 C 0.5391(4) 0.1940(3) 0.63860(19) 0.0307(10) Uani 1 1 d U . .
H15 H 0.4814 0.1483 0.6614 0.037 Uiso 1 1 calc R . .
C16 C 0.6038(4) 0.2995(3) 0.66253(17) 0.0249(9) Uani 1 1 d U . .
C17 C 0.6832(4) 0.3643(3) 0.62503(17) 0.0241(9) Uani 1 1 d U . .
C18 C 0.5386(4) 0.2882(3) 0.76387(18) 0.0269(9) Uani 1 1 d U . .
C19 C 0.4753(4) 0.3155(3) 0.86500(17) 0.0264(9) Uani 1 1 d U . .
C20 C 0.4641(4) 0.2079(3) 0.87918(18) 0.0289(10) Uani 1 1 d U . .
H20 H 0.4980 0.1559 0.8543 0.035 Uiso 1 1 calc R . .
C21 C 0.4034(5) 0.1741(3) 0.92965(18) 0.0321(10) Uani 1 1 d U . .
H21 H 0.3977 0.0998 0.9377 0.038 Uiso 1 1 calc R . .
C22 C 0.3529(5) 0.2443(3) 0.96719(18) 0.0310(10) Uani 1 1 d U . .
H22 H 0.3129 0.2202 1.0011 0.037 Uiso 1 1 calc R . .
C23 C 0.3618(4) 0.3538(3) 0.95403(18) 0.0285(10) Uani 1 1 d U . .
C24 C 0.4244(4) 0.3890(3) 0.90419(17) 0.0250(9) Uani 1 1 d U . .
C25 C 0.3248(4) 0.4488(3) 0.98409(18) 0.0299(10) Uani 1 1 d U . .
H25 H 0.2801 0.4510 1.0191 0.036 Uiso 1 1 calc R . .
C26 C 0.3663(4) 0.5358(3) 0.95257(17) 0.0264(9) Uani 1 1 d U . .
C27 C 0.3669(4) 0.6528(3) 0.96354(18) 0.0284(10) Uani 1 1 d U . .
C28 C 0.3364(4) 0.7964(3) 1.03806(18) 0.0291(10) Uani 1 1 d U . .
C29 C 0.2671(4) 0.8674(3) 1.00100(19) 0.0308(10) Uani 1 1 d U . .
H29 H 0.2201 0.8424 0.9602 0.037 Uiso 1 1 calc R . .
C30 C 0.2653(5) 0.9748(3) 1.0227(2) 0.0377(11) Uani 1 1 d U . .
H30 H 0.2153 1.0208 0.9964 0.045 Uiso 1 1 calc R . .
C31 C 0.3342(5) 1.0158(4) 1.0810(2) 0.0403(11) Uani 1 1 d U . .
H31 H 0.3333 1.0894 1.0948 0.048 Uiso 1 1 calc R . .
C32 C 0.4059(5) 0.9466(4) 1.1198(2) 0.0373(11) Uani 1 1 d U . .
C33 C 0.4034(4) 0.8373(3) 1.09736(19) 0.0316(10) Uani 1 1 d U . .
C34 C 0.4877(6) 0.9577(4) 1.1814(2) 0.0515(14) Uani 1 1 d U . .
H34 H 0.5088 1.0219 1.2087 0.062 Uiso 1 1 calc R . .
C35 C 0.5295(6) 0.8599(4) 1.1937(2) 0.0513(14) Uani 1 1 d U . .
H35 H 0.5849 0.8449 1.2315 0.062 Uiso 1 1 calc R . .
O4 O 0.8055(3) 0.5045(2) 0.36223(14) 0.0430(8) Uani 1 1 d U . .
O5 O 0.9768(3) 0.4727(2) 0.44098(12) 0.0373(7) Uani 1 1 d U . .
C36 C 0.8868(5) 0.4439(3) 0.39103(19) 0.0337(10) Uani 1 1 d U . .
C37 C 0.8735(5) 0.3277(3) 0.36503(19) 0.0349(11) Uani 1 1 d U . .
C38 C 0.8162(6) 0.2948(4) 0.3050(2) 0.0535(14) Uani 1 1 d U . .
H38 H 0.7819 0.3462 0.2785 0.064 Uiso 1 1 calc R . .
C39 C 0.8077(7) 0.1859(5) 0.2821(3) 0.0650(17) Uani 1 1 d U . .
H39 H 0.7710 0.1645 0.2402 0.078 Uiso 1 1 calc R . .
C40 C 0.8521(8) 0.1112(4) 0.3200(3) 0.0688(17) Uani 1 1 d U . .
H40 H 0.8432 0.0372 0.3046 0.083 Uiso 1 1 calc R . .
C41 C 0.9096(8) 0.1414(4) 0.3802(3) 0.0689(17) Uani 1 1 d U . .
H41 H 0.9405 0.0885 0.4064 0.083 Uiso 1 1 calc R . .
C42 C 0.9229(6) 0.2507(4) 0.4032(2) 0.0502(13) Uani 1 1 d U . .
H42 H 0.9655 0.2722 0.4447 0.060 Uiso 1 1 calc R . .
O6 O 0.6856(4) 0.5652(2) 0.73660(13) 0.0403(8) Uani 1 1 d U . .
O7 O 0.5809(3) 0.5833(2) 0.81733(12) 0.0306(7) Uani 1 1 d U . .
C43 C 0.6268(4) 0.6196(3) 0.77229(17) 0.0276(10) Uani 1 1 d U . .
C44 C 0.6125(4) 0.7353(3) 0.76006(18) 0.0281(9) Uani 1 1 d U . .
C45 C 0.6433(5) 0.7736(3) 0.70632(19) 0.0339(11) Uani 1 1 d U . .
H45 H 0.6790 0.7285 0.6782 0.041 Uiso 1 1 calc R . .
C46 C 0.6213(5) 0.8788(4) 0.6941(2) 0.0436(12) Uani 1 1 d U . .
H46 H 0.6374 0.9044 0.6567 0.052 Uiso 1 1 calc R . .
C47 C 0.5762(5) 0.9466(3) 0.7361(2) 0.0446(13) Uani 1 1 d U . .
H47 H 0.5636 1.0189 0.7278 0.054 Uiso 1 1 calc R . .
C48 C 0.5494(5) 0.9090(4) 0.7903(2) 0.0445(13) Uani 1 1 d U . .
H48 H 0.5188 0.9556 0.8192 0.053 Uiso 1 1 calc R . .
C49 C 0.5672(5) 0.8034(3) 0.8022(2) 0.0358(11) Uani 1 1 d U . .
H49 H 0.5484 0.7776 0.8393 0.043 Uiso 1 1 calc R . .
O8 O 0.2534(3) 0.5478(2) 1.10588(12) 0.0353(7) Uani 1 1 d U . .
O9 O 0.4918(3) 0.5685(2) 1.16025(14) 0.0428(8) Uani 1 1 d U . .
C50 C 0.3593(5) 0.5154(3) 1.14159(18) 0.0343(10) Uani 1 1 d U . .
C51 C 0.3227(5) 0.4026(4) 1.16319(19) 0.0376(11) Uani 1 1 d U . .
C52 C 0.1839(6) 0.3360(4) 1.1395(3) 0.0553(15) Uani 1 1 d U . .
H52 H 0.1103 0.3605 1.1098 0.066 Uiso 1 1 calc R . .
C53 C 0.1513(7) 0.2326(5) 1.1591(3) 0.0717(18) Uani 1 1 d U . .
H53 H 0.0549 0.1875 1.1432 0.086 Uiso 1 1 calc R . .
C54 C 0.2573(7) 0.1961(4) 1.2011(3) 0.0616(15) Uani 1 1 d U . .
H54 H 0.2342 0.1261 1.2149 0.074 Uiso 1 1 calc R . .
C55 C 0.3977(7) 0.2606(4) 1.2235(2) 0.0567(15) Uani 1 1 d U . .
H55 H 0.4728 0.2342 1.2517 0.068 Uiso 1 1 calc R . .
C56 C 0.4300(6) 0.3638(4) 1.2052(2) 0.0510(14) Uani 1 1 d U . .
H56 H 0.5266 0.4084 1.2214 0.061 Uiso 1 1 calc R . .
N9 N 1.0386(4) 1.1673(3) 0.73221(16) 0.0323(8) Uani 1 1 d U . .
C57 C 0.9583(5) 1.1439(4) 0.6662(2) 0.0381(11) Uani 1 1 d U . .
H57A H 0.8827 1.0756 0.6617 0.046 Uiso 1 1 calc R . .
H57B H 0.9001 1.2037 0.6550 0.046 Uiso 1 1 calc R . .
C58 C 1.0661(5) 1.1325(4) 0.6224(2) 0.0461(12) Uani 1 1 d U . .
H58A H 1.1441 1.1997 0.6277 0.055 Uiso 1 1 calc R . .
H58B H 1.1215 1.0709 0.6324 0.055 Uiso 1 1 calc R . .
C59 C 0.9853(7) 1.1135(5) 0.5576(2) 0.0622(16) Uani 1 1 d U . .
H59A H 1.0634 1.1141 0.5316 0.075 Uiso 1 1 calc R . .
H59B H 0.9278 1.1742 0.5477 0.075 Uiso 1 1 calc R . .
C60 C 0.8730(7) 1.0058(5) 0.5430(3) 0.078(2) Uani 1 1 d U . .
H60A H 0.9287 0.9453 0.5532 0.117 Uiso 1 1 calc R . .
H60B H 0.8268 0.9965 0.4998 0.117 Uiso 1 1 calc R . .
H60C H 0.7915 1.0064 0.5667 0.117 Uiso 1 1 calc R . .
C61 C 1.1293(5) 1.0757(3) 0.7508(2) 0.0342(11) Uani 1 1 d U . .
H61A H 1.2155 1.0782 0.7286 0.041 Uiso 1 1 calc R . .
H61B H 1.1750 1.0898 0.7945 0.041 Uiso 1 1 calc R . .
C62 C 1.0347(5) 0.9614(4) 0.7392(2) 0.0450(13) Uani 1 1 d U . .
H62A H 0.9447 0.9593 0.7592 0.054 Uiso 1 1 calc R . .
H62B H 0.9955 0.9441 0.6952 0.054 Uiso 1 1 calc R . .
C63 C 1.1292(6) 0.8758(4) 0.7627(2) 0.0485(13) Uani 1 1 d U . .
H63A H 1.0691 0.8025 0.7480 0.058 Uiso 1 1 calc R . .
H63B H 1.2245 0.8834 0.7458 0.058 Uiso 1 1 calc R . .
C64 C 1.1733(6) 0.8837(4) 0.8311(2) 0.0558(14) Uani 1 1 d U . .
H64A H 1.2339 0.9557 0.8461 0.084 Uiso 1 1 calc R . .
H64B H 1.2348 0.8271 0.8432 0.084 Uiso 1 1 calc R . .
H64C H 1.0795 0.8734 0.8483 0.084 Uiso 1 1 calc R . .
C65 C 1.1542(4) 1.2721(3) 0.7424(2) 0.0317(10) Uani 1 1 d DU . .
H65A H 1.2355 1.2632 0.7189 0.038 Uiso 1 1 calc R . .
H65B H 1.2042 1.2833 0.7858 0.038 Uiso 1 1 calc R . .
C66 C 1.0882(4) 1.3751(3) 0.7252(2) 0.0323(10) Uani 1 1 d DU . .
H66A H 1.0424 1.3674 0.6814 0.039 Uiso 1 1 calc R . .
H66B H 1.0061 1.3856 0.7480 0.039 Uiso 1 1 calc R . .
C67 C 1.2171(5) 1.4730(3) 0.73982(19) 0.0332(10) Uani 1 1 d DU . .
H67A H 1.3061 1.4561 0.7226 0.040 Uiso 1 1 calc R . .
H67B H 1.2513 1.4864 0.7843 0.040 Uiso 1 1 calc R . .
C68 C 1.1688(5) 1.5764(3) 0.7152(2) 0.0395(11) Uani 1 1 d DU . .
H68A H 1.1500 1.5678 0.6709 0.059 Uiso 1 1 calc R . .
H68B H 1.2512 1.6386 0.7303 0.059 Uiso 1 1 calc R . .
H68C H 1.0741 1.5894 0.7286 0.059 Uiso 1 1 calc R . .
C69 C 0.9158(5) 1.1744(4) 0.7703(2) 0.0358(11) Uani 1 1 d U . .
H69A H 0.8423 1.1048 0.7628 0.043 Uiso 1 1 calc R . .
H69B H 0.8575 1.2330 0.7567 0.043 Uiso 1 1 calc R . .
C70 C 0.9784(5) 1.1972(4) 0.8384(2) 0.0420(12) Uani 1 1 d U . .
H70A H 1.0396 1.1404 0.8524 0.050 Uiso 1 1 calc R . .
H70B H 1.0475 1.2687 0.8468 0.050 Uiso 1 1 calc R . .
C71 C 0.8472(5) 1.1981(4) 0.8729(2) 0.0454(12) Uani 1 1 d U . .
H71A H 0.7875 1.2558 0.8591 0.055 Uiso 1 1 calc R . .
H71B H 0.7769 1.1271 0.8633 0.055 Uiso 1 1 calc R . .
C72 C 0.9035(6) 1.2179(4) 0.9405(2) 0.0535(14) Uani 1 1 d U . .
H72A H 0.9605 1.1600 0.9546 0.080 Uiso 1 1 calc R . .
H72B H 0.8150 1.2180 0.9605 0.080 Uiso 1 1 calc R . .
H72C H 0.9717 1.2887 0.9503 0.080 Uiso 1 1 calc R . .
N10 N 0.8510(4) 0.6527(3) 1.03379(16) 0.0364(9) Uani 1 1 d U . .
C73 C 0.9399(5) 0.6068(4) 0.9893(2) 0.0378(11) Uani 1 1 d U . .
H73A H 1.0089 0.5605 1.0109 0.045 Uiso 1 1 calc R . .
H73B H 1.0063 0.6684 0.9764 0.045 Uiso 1 1 calc R . .
C74 C 0.8422(5) 0.5395(4) 0.9328(2) 0.0418(12) Uani 1 1 d U . .
H74A H 0.7877 0.4712 0.9444 0.050 Uiso 1 1 calc R . .
H74B H 0.7634 0.5812 0.9135 0.050 Uiso 1 1 calc R . .
C75 C 0.9416(5) 0.5120(4) 0.8879(2) 0.0474(13) Uani 1 1 d U . .
H75A H 1.0265 0.4771 0.9088 0.057 Uiso 1 1 calc R . .
H75B H 0.8781 0.4583 0.8553 0.057 Uiso 1 1 calc R . .
C76 C 1.0100(6) 0.6097(4) 0.8599(2) 0.0542(15) Uani 1 1 d U . .
H76A H 0.9268 0.6425 0.8372 0.081 Uiso 1 1 calc R . .
H76B H 1.0747 0.5867 0.8324 0.081 Uiso 1 1 calc R . .
H76C H 1.0731 0.6634 0.8918 0.081 Uiso 1 1 calc R . .
C77 C 0.7420(5) 0.5623(4) 1.0538(2) 0.0384(11) Uani 1 1 d U . .
H77A H 0.6931 0.5949 1.0850 0.046 Uiso 1 1 calc R . .
H77B H 0.6589 0.5328 1.0187 0.046 Uiso 1 1 calc R . .
C78 C 0.8139(5) 0.4677(4) 1.0792(2) 0.0384(11) Uani 1 1 d U . .
H78A H 0.8910 0.4942 1.1167 0.046 Uiso 1 1 calc R . .
H78B H 0.8674 0.4355 1.0495 0.046 Uiso 1 1 calc R . .
C79 C 0.6879(6) 0.3815(4) 1.0930(3) 0.0655(17) Uani 1 1 d U . .
H79A H 0.6367 0.4150 1.1232 0.079 Uiso 1 1 calc R . .
H79B H 0.6093 0.3588 1.0556 0.079 Uiso 1 1 calc R . .
C80 C 0.7439(6) 0.2817(4) 1.1168(3) 0.0581(15) Uani 1 1 d U . .
H80A H 0.7915 0.2462 1.0868 0.087 Uiso 1 1 calc R . .
H80B H 0.6565 0.2309 1.1249 0.087 Uiso 1 1 calc R . .
H80C H 0.8203 0.3029 1.1544 0.087 Uiso 1 1 calc R . .
C81 C 0.7518(5) 0.7307(4) 1.0044(2) 0.0379(11) Uani 1 1 d U . .
H81A H 0.6968 0.7590 1.0348 0.046 Uiso 1 1 calc R . .
H81B H 0.6727 0.6886 0.9712 0.046 Uiso 1 1 calc R . .
C82 C 0.8340(5) 0.8275(4) 0.9788(2) 0.0430(12) Uani 1 1 d U . .
H82A H 0.8619 0.8025 0.9404 0.052 Uiso 1 1 calc R . .
H82B H 0.9306 0.8589 1.0076 0.052 Uiso 1 1 calc R . .
C83 C 0.7327(5) 0.9157(4) 0.9673(2) 0.0455(13) Uani 1 1 d U . .
H83A H 0.7746 0.9646 0.9392 0.055 Uiso 1 1 calc R . .
H83B H 0.6275 0.8802 0.9469 0.055 Uiso 1 1 calc R . .
C84 C 0.7210(6) 0.9836(4) 1.0232(2) 0.0540(14) Uani 1 1 d U . .
H84A H 0.6757 0.9364 1.0507 0.081 Uiso 1 1 calc R . .
H84B H 0.6554 1.0383 1.0120 0.081 Uiso 1 1 calc R . .
H84C H 0.8242 1.0202 1.0435 0.081 Uiso 1 1 calc R . .
C85 C 0.9724(5) 0.7102(4) 1.0872(2) 0.0397(11) Uani 1 1 d U . .
H85A H 1.0298 0.6551 1.1061 0.048 Uiso 1 1 calc R . .
H85B H 1.0468 0.7627 1.0715 0.048 Uiso 1 1 calc R . .
C86 C 0.9131(5) 0.7713(4) 1.1361(2) 0.0456(12) Uani 1 1 d U . .
H86A H 0.8643 0.7187 1.1608 0.055 Uiso 1 1 calc R . .
H86B H 0.8343 0.8134 1.1173 0.055 Uiso 1 1 calc R . .
C87 C 1.0464(6) 0.8484(5) 1.1763(2) 0.0559(15) Uani 1 1 d U . .
H87A H 1.1230 0.8055 1.1961 0.067 Uiso 1 1 calc R . .
H87B H 1.0981 0.8983 1.1510 0.067 Uiso 1 1 calc R . .
C88 C 0.9930(8) 0.9141(5) 1.2237(2) 0.0726(18) Uani 1 1 d U . .
H88A H 0.9317 0.9661 1.2045 0.109 Uiso 1 1 calc R . .
H88B H 1.0827 0.9541 1.2525 0.109 Uiso 1 1 calc R . .
H88C H 0.9295 0.8654 1.2452 0.109 Uiso 1 1 calc R . .
N11 N 0.4157(4) 0.5788(3) 1.42329(18) 0.0461(10) Uani 1 1 d DU . .
C89A C 0.2825(11) 0.5916(11) 1.3737(4) 0.0568(9) Uani 0.579(10) 1 d PDU A 1
H89A H 0.2468 0.6616 1.3820 0.068 Uiso 0.579(10) 1 calc PR A 1
H89B H 0.1952 0.5316 1.3723 0.068 Uiso 0.579(10) 1 calc PR A 1
C90A C 0.3356(10) 0.5895(10) 1.3131(4) 0.0568(9) Uani 0.579(10) 1 d PDU A 1
H90A H 0.4387 0.6348 1.3177 0.068 Uiso 0.579(10) 1 calc PR A 1
H90B H 0.3431 0.5138 1.2992 0.068 Uiso 0.579(10) 1 calc PR A 1
C91A C 0.2197(9) 0.6334(8) 1.2674(4) 0.0568(9) Uani 0.579(10) 1 d PDU A 1
H91A H 0.2071 0.7066 1.2836 0.068 Uiso 0.579(10) 1 calc PR A 1
H91B H 0.2611 0.6420 1.2299 0.068 Uiso 0.579(10) 1 calc PR A 1
C92A C 0.0647(10) 0.5620(9) 1.2520(4) 0.0568(9) Uani 0.579(10) 1 d PDU A 1
H92A H 0.0778 0.4864 1.2426 0.085 Uiso 0.579(10) 1 calc PR A 1
H92B H 0.0021 0.5868 1.2169 0.085 Uiso 0.579(10) 1 calc PR A 1
H92C H 0.0129 0.5660 1.2866 0.085 Uiso 0.579(10) 1 calc PR A 1
C89B C 0.2897(16) 0.5984(17) 1.3704(5) 0.0568(9) Uani 0.421(10) 1 d PDU A 2
H89C H 0.1963 0.5453 1.3718 0.068 Uiso 0.421(10) 1 calc PR A 2
H89D H 0.2652 0.6716 1.3802 0.068 Uiso 0.421(10) 1 calc PR A 2
C90B C 0.3085(13) 0.5932(14) 1.3043(5) 0.0568(9) Uani 0.421(10) 1 d PDU A 2
H90C H 0.3971 0.6489 1.3006 0.068 Uiso 0.421(10) 1 calc PR A 2
H90D H 0.3334 0.5208 1.2928 0.068 Uiso 0.421(10) 1 calc PR A 2
C91B C 0.1683(13) 0.6115(11) 1.2606(5) 0.0568(9) Uani 0.421(10) 1 d PDU A 2
H91C H 0.1365 0.6800 1.2747 0.068 Uiso 0.421(10) 1 calc PR A 2
H91D H 0.1964 0.6213 1.2206 0.068 Uiso 0.421(10) 1 calc PR A 2
C92B C 0.0337(13) 0.5211(12) 1.2530(6) 0.0568(9) Uani 0.421(10) 1 d PDU A 2
H92D H 0.0649 0.4522 1.2406 0.085 Uiso 0.421(10) 1 calc PR A 2
H92E H -0.0503 0.5365 1.2219 0.085 Uiso 0.421(10) 1 calc PR A 2
H92F H -0.0017 0.5153 1.2914 0.085 Uiso 0.421(10) 1 calc PR A 2
C93 C 0.4756(5) 0.4747(4) 1.4099(2) 0.0452(12) Uani 1 1 d U A .
H93A H 0.5195 0.4812 1.3728 0.054 Uiso 1 1 calc R . .
H93B H 0.5612 0.4684 1.4435 0.054 Uiso 1 1 calc R . .
C94 C 0.3608(6) 0.3705(4) 1.4011(2) 0.0569(15) Uani 1 1 d U . .
H94A H 0.2780 0.3719 1.3655 0.068 Uiso 1 1 calc R A .
H94B H 0.3130 0.3626 1.4371 0.068 Uiso 1 1 calc R . .
C95 C 0.4448(8) 0.2750(5) 1.3914(3) 0.0706(18) Uani 1 1 d U A .
H95A H 0.4923 0.2844 1.3554 0.085 Uiso 1 1 calc R . .
H95B H 0.5292 0.2762 1.4268 0.085 Uiso 1 1 calc R . .
C96 C 0.3415(11) 0.1657(6) 1.3828(4) 0.114(3) Uani 1 1 d U . .
H96A H 0.3061 0.1509 1.4205 0.171 Uiso 1 1 calc R A .
H96B H 0.3991 0.1088 1.3719 0.171 Uiso 1 1 calc R . .
H96C H 0.2522 0.1662 1.3504 0.171 Uiso 1 1 calc R . .
C97A C 0.5509(15) 0.6723(8) 1.4297(9) 0.0821(13) Uani 0.502(7) 1 d PDU A 3
H97A H 0.5971 0.6693 1.3932 0.099 Uiso 0.502(7) 1 calc PR A 3
H97B H 0.6310 0.6643 1.4650 0.099 Uiso 0.502(7) 1 calc PR A 3
C98A C 0.4968(14) 0.7836(8) 1.4383(6) 0.0821(13) Uani 0.502(7) 1 d PDU A 3
H98A H 0.3881 0.7778 1.4172 0.099 Uiso 0.502(7) 1 calc PR A 3
H98B H 0.5018 0.8032 1.4818 0.099 Uiso 0.502(7) 1 calc PR A 3
C99A C 0.5975(14) 0.8728(9) 1.4133(5) 0.0821(13) Uani 0.502(7) 1 d PDU A 3
H907 H 0.6117 0.9426 1.4389 0.099 Uiso 0.502(7) 1 calc PR A 3
H908 H 0.7003 0.8526 1.4128 0.099 Uiso 0.502(7) 1 calc PR A 3
C10A C 0.5163(14) 0.8849(10) 1.3495(5) 0.0821(13) Uani 0.502(7) 1 d PDU A 3
H909 H 0.5334 0.8262 1.3217 0.123 Uiso 0.502(7) 1 calc PR A 3
H910 H 0.5577 0.9556 1.3372 0.123 Uiso 0.502(7) 1 calc PR A 3
H911 H 0.4053 0.8806 1.3483 0.123 Uiso 0.502(7) 1 calc PR A 3
C97B C 0.5539(17) 0.6701(8) 1.4316(9) 0.0821(13) Uani 0.498(7) 1 d PDU A 4
H97C H 0.5811 0.6778 1.3913 0.099 Uiso 0.498(7) 1 calc PR A 4
H97D H 0.6415 0.6445 1.4571 0.099 Uiso 0.498(7) 1 calc PR A 4
C98B C 0.5464(15) 0.7854(8) 1.4588(6) 0.0821(13) Uani 0.498(7) 1 d PDU A 4
H98C H 0.4594 0.7804 1.4807 0.099 Uiso 0.498(7) 1 calc PR A 4
H98D H 0.6426 0.8117 1.4889 0.099 Uiso 0.498(7) 1 calc PR A 4
C99B C 0.5269(14) 0.8656(10) 1.4155(6) 0.0821(13) Uani 0.498(7) 1 d PDU A 4
H99A H 0.5358 0.9374 1.4385 0.099 Uiso 0.498(7) 1 calc PR A 4
H99B H 0.4202 0.8475 1.3917 0.099 Uiso 0.498(7) 1 calc PR A 4
C10B C 0.6321(14) 0.8782(10) 1.3725(6) 0.0821(13) Uani 0.498(7) 1 d PDU A 4
H912 H 0.7389 0.8839 1.3944 0.123 Uiso 0.498(7) 1 calc PR A 4
H913 H 0.6203 0.9444 1.3521 0.123 Uiso 0.498(7) 1 calc PR A 4
H914 H 0.6074 0.8146 1.3424 0.123 Uiso 0.498(7) 1 calc PR A 4
C101 C 0.3461(5) 0.5756(4) 1.4798(2) 0.0482(13) Uani 1 1 d U A .
H10A H 0.2566 0.5157 1.4726 0.058 Uiso 1 1 calc R . .
H10B H 0.3066 0.6448 1.4861 0.058 Uiso 1 1 calc R . .
C102 C 0.4553(5) 0.5596(5) 1.5379(2) 0.0535(14) Uani 1 1 d U . .
H10C H 0.5117 0.4991 1.5302 0.064 Uiso 1 1 calc R A .
H10D H 0.5320 0.6268 1.5513 0.064 Uiso 1 1 calc R . .
C103 C 0.3640(5) 0.5335(4) 1.5874(2) 0.0490(13) Uani 1 1 d U A .
H10E H 0.2953 0.5884 1.5901 0.059 Uiso 1 1 calc R . .
H10F H 0.4367 0.5394 1.6266 0.059 Uiso 1 1 calc R . .
C104 C 0.2668(6) 0.4201(4) 1.5763(2) 0.0567(14) Uani 1 1 d U . .
H10G H 0.1862 0.4165 1.5400 0.085 Uiso 1 1 calc R A .
H10H H 0.2189 0.4050 1.6112 0.085 Uiso 1 1 calc R . .
H10I H 0.3328 0.3657 1.5704 0.085 Uiso 1 1 calc R . .
O10 O 0.6936(4) 0.6417(3) 1.27175(16) 0.0551(10) Uani 1 1 d D . .
H801 H 0.632(3) 0.608(3) 1.2380(10) 0.066 Uiso 1 1 d D . .
H802 H 0.721(4) 0.5872(17) 1.2929(14) 0.066 Uiso 1 1 d D . .

loop_
_atom_site_aniso_label
_atom_site_aniso_U_11
_atom_site_aniso_U_22
_atom_site_aniso_U_33
_atom_site_aniso_U_23
_atom_site_aniso_U_13
_atom_site_aniso_U_12
O1 0.0400(15) 0.0247(14) 0.0344(15) -0.0005(12) 0.0143(12) 0.0032(12)
O2 0.0428(15) 0.0174(14) 0.0408(16) 0.0025(12) 0.0162(13) 0.0030(12)
O3 0.0311(14) 0.0298(15) 0.0359(15) 0.0056(12) 0.0103(12) 0.0054(12)
N1 0.0378(18) 0.0274(18) 0.0284(18) 0.0036(14) 0.0084(15) -0.0004(15)
N2 0.0319(17) 0.0235(17) 0.0303(18) -0.0009(14) 0.0079(14) 0.0019(14)
N3 0.0264(15) 0.0246(17) 0.0219(16) 0.0039(13) 0.0032(13) 0.0054(13)
N4 0.0321(16) 0.0154(16) 0.0296(17) -0.0003(13) 0.0065(14) 0.0028(13)
N5 0.0305(16) 0.0191(16) 0.0270(17) 0.0048(13) 0.0083(14) 0.0037(13)
N6 0.0261(15) 0.0265(17) 0.0244(17) 0.0069(13) 0.0066(13) 0.0018(13)
N7 0.0297(17) 0.0265(17) 0.0302(18) 0.0026(14) 0.0060(14) 0.0060(14)
N8 0.045(2) 0.039(2) 0.039(2) -0.0053(17) 0.0034(17) 0.0110(17)
C1 0.042(2) 0.035(2) 0.035(2) 0.0060(19) 0.0106(19) 0.0046(19)
C2 0.053(3) 0.033(2) 0.040(3) 0.0077(19) 0.017(2) 0.002(2)
C3 0.031(2) 0.032(2) 0.035(2) 0.0031(18) 0.0096(17) 0.0063(17)
C4 0.034(2) 0.028(2) 0.041(2) 0.0006(19) 0.0103(19) -0.0033(18)
C5 0.031(2) 0.033(2) 0.042(3) -0.0002(19) 0.0051(19) -0.0038(18)
C6 0.034(2) 0.031(2) 0.035(2) 0.0017(18) 0.0097(18) 0.0024(17)
C7 0.0258(18) 0.027(2) 0.033(2) 0.0024(17) 0.0088(16) 0.0045(16)
C8 0.0284(19) 0.027(2) 0.035(2) 0.0039(17) 0.0048(17) 0.0070(16)
C9 0.0258(18) 0.028(2) 0.028(2) 0.0052(17) 0.0056(16) 0.0071(16)
C10 0.0242(18) 0.027(2) 0.029(2) 0.0056(17) 0.0020(16) 0.0047(16)
C11 0.031(2) 0.027(2) 0.031(2) 0.0063(17) 0.0053(17) 0.0057(17)
C12 0.0288(19) 0.023(2) 0.031(2) 0.0034(16) 0.0017(16) 0.0052(16)
C13 0.033(2) 0.031(2) 0.024(2) -0.0021(17) -0.0008(17) 0.0040(17)
C14 0.036(2) 0.027(2) 0.031(2) -0.0006(17) 0.0015(18) 0.0040(17)
C15 0.031(2) 0.025(2) 0.033(2) 0.0034(17) 0.0023(17) 0.0013(17)
C16 0.0265(18) 0.0217(19) 0.027(2) 0.0021(16) 0.0017(16) 0.0094(15)
C17 0.0219(18) 0.0220(19) 0.027(2) 0.0025(16) 0.0018(15) 0.0043(15)
C18 0.0229(18) 0.024(2) 0.036(2) 0.0055(17) 0.0076(16) 0.0069(15)
C19 0.0248(18) 0.026(2) 0.028(2) 0.0025(16) 0.0047(16) 0.0018(16)
C20 0.0286(19) 0.027(2) 0.030(2) 0.0036(17) 0.0043(17) 0.0049(16)
C21 0.037(2) 0.028(2) 0.032(2) 0.0091(17) 0.0072(18) 0.0039(17)
C22 0.037(2) 0.025(2) 0.031(2) 0.0044(17) 0.0097(18) 0.0011(17)
C23 0.0232(18) 0.030(2) 0.030(2) 0.0010(17) 0.0022(16) 0.0012(16)
C24 0.0234(18) 0.024(2) 0.025(2) 0.0057(16) 0.0019(15) -0.0011(15)
C25 0.031(2) 0.032(2) 0.028(2) 0.0042(17) 0.0079(17) 0.0050(17)
C26 0.0264(19) 0.029(2) 0.021(2) -0.0004(16) -0.0001(16) 0.0046(16)
C27 0.0185(18) 0.034(2) 0.030(2) -0.0020(18) 0.0018(16) 0.0011(16)
C28 0.0260(19) 0.025(2) 0.038(2) 0.0016(17) 0.0138(17) 0.0026(16)
C29 0.031(2) 0.031(2) 0.033(2) 0.0069(17) 0.0143(17) 0.0024(17)
C30 0.041(2) 0.030(2) 0.048(3) 0.0119(19) 0.018(2) 0.0098(18)
C31 0.048(2) 0.027(2) 0.051(3) 0.001(2) 0.020(2) 0.0094(19)
C32 0.034(2) 0.035(2) 0.041(2) -0.0043(19) 0.0106(19) 0.0006(19)
C33 0.0270(19) 0.032(2) 0.037(2) 0.0055(18) 0.0105(17) 0.0034(17)
C34 0.065(3) 0.034(3) 0.051(3) -0.013(2) 0.011(2) 0.001(2)
C35 0.057(3) 0.051(3) 0.040(3) -0.010(2) 0.002(2) 0.005(2)
O4 0.0408(16) 0.0396(17) 0.0475(19) 0.0059(15) 0.0063(14) 0.0057(14)
O5 0.0466(16) 0.0352(16) 0.0288(15) -0.0037(13) 0.0090(13) 0.0032(13)
C36 0.039(2) 0.034(2) 0.032(2) 0.0039(18) 0.0203(18) 0.0043(19)
C37 0.034(2) 0.034(2) 0.035(2) -0.0033(19) 0.0099(18) 0.0005(18)
C38 0.066(3) 0.049(3) 0.042(3) 0.000(2) 0.011(2) -0.001(2)
C39 0.086(4) 0.052(3) 0.048(3) -0.014(3) 0.012(3) -0.009(3)
C40 0.108(4) 0.035(3) 0.062(4) -0.014(3) 0.022(3) 0.009(3)
C41 0.112(4) 0.037(3) 0.064(4) 0.003(3) 0.023(3) 0.026(3)
C42 0.064(3) 0.043(3) 0.043(3) -0.002(2) 0.006(2) 0.011(2)
O6 0.0647(19) 0.0234(15) 0.0385(16) 0.0034(13) 0.0248(15) 0.0069(14)
O7 0.0398(15) 0.0239(14) 0.0296(15) 0.0035(12) 0.0115(12) 0.0035(12)
C43 0.032(2) 0.022(2) 0.026(2) -0.0010(17) 0.0023(17) 0.0011(16)
C44 0.0236(18) 0.024(2) 0.034(2) 0.0029(17) 0.0012(16) -0.0011(16)
C45 0.034(2) 0.029(2) 0.038(2) 0.0031(18) 0.0038(19) 0.0061(18)
C46 0.042(2) 0.029(2) 0.058(3) 0.022(2) 0.002(2) 0.0013(19)
C47 0.032(2) 0.020(2) 0.078(3) 0.012(2) 0.001(2) 0.0050(18)
C48 0.036(2) 0.027(2) 0.069(3) -0.008(2) 0.009(2) 0.0078(19)
C49 0.038(2) 0.026(2) 0.043(3) 0.0018(19) 0.0083(19) 0.0051(18)
O8 0.0396(15) 0.0388(16) 0.0309(15) 0.0060(13) 0.0098(13) 0.0125(13)
O9 0.0415(17) 0.0393(17) 0.0421(18) 0.0030(14) -0.0067(14) 0.0081(14)
C50 0.041(2) 0.041(2) 0.025(2) 0.0033(18) 0.0073(18) 0.018(2)
C51 0.051(2) 0.039(2) 0.032(2) 0.0065(18) 0.0189(19) 0.0201(19)
C52 0.047(3) 0.041(3) 0.081(4) 0.017(3) 0.016(3) 0.009(2)
C53 0.055(3) 0.055(3) 0.113(5) 0.028(3) 0.029(3) 0.012(3)
C54 0.082(3) 0.052(3) 0.067(3) 0.027(3) 0.036(3) 0.027(3)
C55 0.090(4) 0.044(3) 0.038(3) 0.007(2) 0.008(3) 0.023(3)
C56 0.073(3) 0.045(3) 0.036(3) 0.008(2) 0.005(2) 0.017(2)
N9 0.0269(16) 0.0303(18) 0.039(2) 0.0046(15) 0.0004(15) 0.0089(14)
C57 0.034(2) 0.034(2) 0.043(3) 0.000(2) -0.0022(19) 0.0084(18)
C58 0.047(3) 0.041(3) 0.051(3) 0.000(2) 0.008(2) 0.015(2)
C59 0.068(3) 0.080(4) 0.043(3) 0.002(3) 0.006(3) 0.035(3)
C60 0.072(4) 0.082(4) 0.076(4) -0.026(3) 0.002(3) 0.025(3)
C61 0.030(2) 0.027(2) 0.045(3) 0.0048(19) -0.0004(19) 0.0094(17)
C62 0.041(2) 0.036(3) 0.055(3) 0.004(2) -0.002(2) 0.010(2)
C63 0.050(3) 0.032(2) 0.063(3) 0.005(2) 0.004(2) 0.014(2)
C64 0.056(3) 0.046(3) 0.067(3) 0.028(2) 0.005(3) 0.014(2)
C65 0.027(2) 0.027(2) 0.039(2) 0.0028(18) 0.0036(18) 0.0007(17)
C66 0.029(2) 0.032(2) 0.035(2) 0.0041(18) -0.0010(17) 0.0093(17)
C67 0.033(2) 0.032(2) 0.035(2) 0.0046(18) 0.0044(18) 0.0106(18)
C68 0.040(2) 0.028(2) 0.051(3) 0.001(2) 0.011(2) 0.0052(19)
C69 0.029(2) 0.034(2) 0.044(3) 0.0038(19) 0.0021(18) 0.0080(18)
C70 0.033(2) 0.048(3) 0.045(3) 0.008(2) 0.006(2) 0.005(2)
C71 0.038(2) 0.043(3) 0.055(3) 0.011(2) 0.011(2) 0.001(2)
C72 0.054(3) 0.058(3) 0.048(3) 0.009(2) 0.010(2) 0.005(2)
N10 0.0279(17) 0.040(2) 0.043(2) 0.0126(16) 0.0093(15) 0.0055(15)
C73 0.028(2) 0.041(3) 0.042(3) 0.009(2) 0.0033(19) 0.0027(19)
C74 0.029(2) 0.044(3) 0.046(3) 0.013(2) -0.003(2) -0.0031(19)
C75 0.038(2) 0.045(3) 0.052(3) -0.005(2) -0.002(2) 0.000(2)
C76 0.044(3) 0.070(4) 0.045(3) 0.000(3) 0.011(2) 0.001(3)
C77 0.023(2) 0.047(3) 0.047(3) 0.017(2) 0.0092(18) 0.0026(19)
C78 0.033(2) 0.039(2) 0.042(2) 0.006(2) 0.0042(19) 0.0085(19)
C79 0.048(3) 0.050(3) 0.106(4) 0.038(3) 0.021(3) 0.014(2)
C80 0.055(3) 0.051(3) 0.069(4) 0.014(3) 0.014(3) 0.005(3)
C81 0.032(2) 0.039(2) 0.044(3) 0.013(2) 0.0059(19) 0.0070(19)
C82 0.038(2) 0.038(3) 0.054(3) 0.016(2) 0.008(2) 0.006(2)
C83 0.041(2) 0.034(2) 0.058(3) 0.015(2) 0.000(2) 0.002(2)
C84 0.050(3) 0.046(3) 0.066(3) 0.013(3) 0.014(3) 0.002(2)
C85 0.031(2) 0.043(3) 0.045(3) 0.004(2) 0.007(2) 0.0058(19)
C86 0.048(3) 0.045(3) 0.046(3) 0.003(2) 0.014(2) 0.010(2)
C87 0.057(3) 0.062(3) 0.047(3) 0.002(3) 0.007(2) 0.010(3)
C88 0.102(4) 0.071(4) 0.046(3) 0.005(3) 0.029(3) 0.001(3)
N11 0.0366(19) 0.056(2) 0.055(2) 0.0103(19) 0.0235(17) 0.0164(18)
C89A 0.0547(17) 0.084(2) 0.0453(15) 0.0224(15) 0.0272(13) 0.0249(16)
C90A 0.0547(17) 0.084(2) 0.0453(15) 0.0224(15) 0.0272(13) 0.0249(16)
C91A 0.0547(17) 0.084(2) 0.0453(15) 0.0224(15) 0.0272(13) 0.0249(16)
C92A 0.0547(17) 0.084(2) 0.0453(15) 0.0224(15) 0.0272(13) 0.0249(16)
C89B 0.0547(17) 0.084(2) 0.0453(15) 0.0224(15) 0.0272(13) 0.0249(16)
C90B 0.0547(17) 0.084(2) 0.0453(15) 0.0224(15) 0.0272(13) 0.0249(16)
C91B 0.0547(17) 0.084(2) 0.0453(15) 0.0224(15) 0.0272(13) 0.0249(16)
C92B 0.0547(17) 0.084(2) 0.0453(15) 0.0224(15) 0.0272(13) 0.0249(16)
C93 0.037(2) 0.054(3) 0.049(3) 0.005(2) 0.012(2) 0.017(2)
C94 0.061(3) 0.061(3) 0.050(3) 0.005(3) 0.019(2) 0.005(3)
C95 0.103(5) 0.059(4) 0.051(3) 0.013(3) 0.010(3) 0.021(3)
C96 0.168(8) 0.063(5) 0.112(6) 0.005(4) 0.053(6) -0.003(5)
C97A 0.073(3) 0.069(2) 0.112(3) -0.004(2) 0.045(2) 0.007(2)
C98A 0.073(3) 0.069(2) 0.112(3) -0.004(2) 0.045(2) 0.007(2)
C99A 0.073(3) 0.069(2) 0.112(3) -0.004(2) 0.045(2) 0.007(2)
C10A 0.073(3) 0.069(2) 0.112(3) -0.004(2) 0.045(2) 0.007(2)
C97B 0.073(3) 0.069(2) 0.112(3) -0.004(2) 0.045(2) 0.007(2)
C98B 0.073(3) 0.069(2) 0.112(3) -0.004(2) 0.045(2) 0.007(2)
C99B 0.073(3) 0.069(2) 0.112(3) -0.004(2) 0.045(2) 0.007(2)
C10B 0.073(3) 0.069(2) 0.112(3) -0.004(2) 0.045(2) 0.007(2)
C101 0.035(2) 0.069(3) 0.047(3) 0.011(2) 0.014(2) 0.018(2)
C102 0.036(2) 0.070(4) 0.056(3) 0.002(3) 0.006(2) 0.016(2)
C103 0.045(3) 0.067(3) 0.035(3) 0.003(2) -0.002(2) 0.022(2)
C104 0.071(3) 0.068(3) 0.040(3) 0.013(2) 0.013(2) 0.034(3)
O10 0.058(2) 0.0425(19) 0.054(2) 0.0029(16) -0.0139(17) 0.0065(16)

loop_
_atom_type_symbol
_atom_type_description
_atom_type_scat_dispersion_real
_atom_type_scat_dispersion_imag
_atom_type_scat_source
C C 0.0033 0.0000 'International Tables Vol C Tables 4.2.6.8 and 6.1.1.4'
H H 0.0000 0.0000 'International Tables Vol C Tables 4.2.6.8 and 6.1.1.4'
N N 0.0061 0.0000 'International Tables Vol C Tables 4.2.6.8 and 6.1.1.4'
O O 0.0106 0.0000 'International Tables Vol C Tables 4.2.6.8 and 6.1.1.4'

loop_
_geom_angle_atom_site_label_1
_geom_angle_atom_site_label_2
_geom_angle_atom_site_label_3
_geom_angle
C8 N1 C1 108.5(3)
C9 N2 C7 123.0(3)
C17 N3 C10 108.0(3)
C18 N4 C16 124.9(3)
C18 N5 C19 124.0(3)
C24 N6 C26 109.1(3)
C27 N7 C28 124.4(3)
C35 N8 C33 108.0(4)
C2 C1 N1 108.8(4)
C1 C2 C3 107.6(4)
C4 C3 C2 134.6(4)
C4 C3 C8 118.6(4)
C2 C3 C8 106.8(4)
C5 C4 C3 119.1(4)
C4 C5 C6 122.3(4)
C7 C6 C5 120.0(4)
C6 C7 N2 124.2(4)
C6 C7 C8 117.8(4)
N2 C7 C8 117.9(3)
N1 C8 C7 129.4(4)
N1 C8 C3 108.4(4)
C7 C8 C3 122.1(4)
O1 C9 N2 123.5(4)
O1 C9 C10 121.6(4)
N2 C9 C10 114.8(3)
C11 C10 N3 109.5(3)
C11 C10 C9 132.8(4)
N3 C10 C9 117.7(3)
C10 C11 C12 107.8(4)
C13 C12 C11 133.8(4)
C13 C12 C17 119.4(4)
C11 C12 C17 106.7(3)
C14 C13 C12 118.3(4)
C13 C14 C15 122.5(4)
C16 C15 C14 121.4(4)
C15 C16 N4 124.7(4)
C15 C16 C17 116.1(3)
N4 C16 C17 119.1(3)
N3 C17 C12 107.9(3)
N3 C17 C16 129.9(3)
C12 C17 C16 122.2(3)
O2 C18 N4 123.8(4)
O2 C18 N5 123.0(4)
N4 C18 N5 113.2(3)
C20 C19 N5 124.1(3)
C20 C19 C24 116.4(4)
N5 C19 C24 119.5(3)
C19 C20 C21 121.6(4)
C22 C21 C20 122.2(4)
C21 C22 C23 117.8(4)
C22 C23 C24 120.5(4)
C22 C23 C25 132.7(4)
C24 C23 C25 106.7(3)
N6 C24 C23 107.9(3)
N6 C24 C19 130.7(3)
C23 C24 C19 121.4(3)
C26 C25 C23 107.1(4)
C25 C26 N6 109.2(3)
C25 C26 C27 132.4(4)
N6 C26 C27 118.2(3)
O3 C27 N7 123.7(4)
O3 C27 C26 120.7(4)
N7 C27 C26 115.6(4)
C29 C28 C33 117.0(4)
C29 C28 N7 122.9(4)
C33 C28 N7 120.1(4)
C28 C29 C30 121.2(4)
C31 C30 C29 121.8(4)
C30 C31 C32 118.7(4)
C31 C32 C33 118.6(4)
C31 C32 C34 135.4(4)
C33 C32 C34 106.0(4)
N8 C33 C28 129.2(4)
N8 C33 C32 108.0(4)
C28 C33 C32 122.7(4)
C35 C34 C32 107.6(4)
C34 C35 N8 110.3(4)
O4 C36 O5 124.5(4)
O4 C36 C37 118.2(4)
O5 C36 C37 117.3(4)
C38 C37 C42 118.7(4)
C38 C37 C36 122.4(4)
C42 C37 C36 118.9(4)
C37 C38 C39 120.8(5)
C40 C39 C38 120.0(5)
C39 C40 C41 120.7(5)
C40 C41 C42 119.8(5)
C37 C42 C41 120.0(5)
O7 C43 O6 123.8(4)
O7 C43 C44 118.6(4)
O6 C43 C44 117.7(4)
C49 C44 C45 120.1(4)
C49 C44 C43 120.0(4)
C45 C44 C43 119.9(4)
C46 C45 C44 119.3(4)
C47 C46 C45 120.5(5)
C46 C47 C48 120.0(4)
C49 C48 C47 120.0(4)
C48 C49 C44 120.1(4)
O9 C50 O8 124.9(4)
O9 C50 C51 117.9(4)
O8 C50 C51 117.2(4)
C52 C51 C56 118.8(4)
C52 C51 C50 120.4(4)
C56 C51 C50 120.7(4)
C51 C52 C53 120.2(5)
C54 C53 C52 120.2(5)
C53 C54 C55 119.9(5)
C54 C55 C56 120.3(5)
C55 C56 C51 120.5(5)
C65 N9 C57 111.4(3)
C65 N9 C69 110.5(3)
C57 N9 C69 108.2(3)
C65 N9 C61 106.8(3)
C57 N9 C61 109.8(3)
C69 N9 C61 110.3(3)
C58 C57 N9 114.4(3)
C59 C58 C57 113.5(4)
C58 C59 C60 113.2(5)
C62 C61 N9 114.8(3)
C63 C62 C61 111.9(4)
C64 C63 C62 113.6(4)
N9 C65 C66 115.6(3)
C67 C66 C65 109.1(3)
C66 C67 C68 113.0(3)
N9 C69 C70 114.6(3)
C71 C70 C69 110.9(4)
C72 C71 C70 112.7(4)
C81 N10 C77 106.6(3)
C81 N10 C85 111.5(3)
C77 N10 C85 111.2(3)
C81 N10 C73 110.6(3)
C77 N10 C73 111.1(3)
C85 N10 C73 105.9(3)
N10 C73 C74 115.9(3)
C75 C74 C73 111.1(4)
C76 C75 C74 113.6(4)
C78 C77 N10 116.2(3)
C77 C78 C79 109.4(4)
C80 C79 C78 114.5(4)
N10 C81 C82 116.9(3)
C81 C82 C83 111.5(4)
C84 C83 C82 114.5(4)
C86 C85 N10 116.3(4)
C85 C86 C87 109.6(4)
C88 C87 C86 111.8(5)
C93 N11 C89A 110.4(6)
C93 N11 C101 111.5(4)
C89A N11 C101 103.9(4)
C93 N11 C97B 106.0(6)
C89A N11 C97B 114.4(9)
C101 N11 C97B 110.8(8)
C93 N11 C97A 107.1(6)
C89A N11 C97A 112.3(8)
C101 N11 C97A 111.7(8)
C97B N11 C97A 2.1(12)
C93 N11 C89B 111.0(8)
C89A N11 C89B 4.9(9)
C101 N11 C89B 107.8(6)
C97B N11 C89B 109.8(10)
C97A N11 C89B 107.7(10)
N11 C89A C90A 109.1(7)
C91A C90A C89A 108.7(7)
C92A C91A C90A 113.5(8)
C90B C89B N11 123.7(11)
C91B C90B C89B 114.0(10)
C92B C91B C90B 114.3(11)
C94 C93 N11 116.6(4)
C93 C94 C95 108.6(5)
C96 C95 C94 113.4(6)
N11 C97A C98A 110.7(9)
C99A C98A C97A 111.0(10)
C10A C99A C98A 107.6(10)
N11 C97B C98B 121.0(11)
C99B C98B C97B 115.1(11)
C98B C99B C10B 118.5(11)
N11 C101 C102 115.7(4)
C103 C102 C101 110.0(4)
C102 C103 C104 113.0(4)

loop_
_geom_bond_atom_site_label_1
_geom_bond_atom_site_label_2
_geom_bond_distance
O1 C9 1.221(5)
O2 C18 1.220(4)
O3 C27 1.225(5)
N1 C8 1.353(5)
N1 C1 1.401(5)
N2 C9 1.398(5)
N2 C7 1.399(5)
N3 C17 1.383(5)
N3 C10 1.386(5)
N4 C18 1.375(5)
N4 C16 1.410(5)
N5 C18 1.382(5)
N5 C19 1.411(5)
N6 C24 1.377(5)
N6 C26 1.380(5)
N7 C27 1.358(5)
N7 C28 1.417(5)
N8 C35 1.377(6)
N8 C33 1.389(5)
C1 C2 1.367(6)
C2 C3 1.414(6)
C3 C4 1.408(6)
C3 C8 1.413(6)
C4 C5 1.364(6)
C5 C6 1.416(6)
C6 C7 1.383(5)
C7 C8 1.408(6)
C9 C10 1.477(5)
C10 C11 1.366(5)
C11 C12 1.415(6)
C12 C13 1.408(5)
C12 C17 1.415(6)
C13 C14 1.357(6)
C14 C15 1.412(6)
C15 C16 1.384(5)
C16 C17 1.417(5)
C19 C20 1.390(5)
C19 C24 1.413(5)
C20 C21 1.410(6)
C21 C22 1.360(6)
C22 C23 1.409(6)
C23 C24 1.411(6)
C23 C25 1.436(6)
C25 C26 1.376(6)
C26 C27 1.461(6)
C28 C29 1.391(6)
C28 C33 1.392(6)
C29 C30 1.398(6)
C30 C31 1.377(6)
C31 C32 1.407(6)
C32 C33 1.417(6)
C32 C34 1.435(7)
C34 C35 1.357(7)
O4 C36 1.254(5)
O5 C36 1.256(5)
C36 C37 1.505(6)
C37 C38 1.371(6)
C37 C42 1.396(7)
C38 C39 1.406(7)
C39 C40 1.357(8)
C40 C41 1.369(8)
C41 C42 1.405(7)
O6 C43 1.255(5)
O7 C43 1.251(5)
C43 C44 1.503(6)
C44 C49 1.390(6)
C44 C45 1.391(6)
C45 C46 1.390(6)
C46 C47 1.382(7)
C47 C48 1.385(7)
C48 C49 1.384(6)
O8 C50 1.259(5)
O9 C50 1.250(5)
C50 C51 1.525(6)
C51 C52 1.379(7)
C51 C56 1.384(6)
C52 C53 1.394(8)
C53 C54 1.363(8)
C54 C55 1.373(8)
C55 C56 1.380(7)
N9 C65 1.513(5)
N9 C57 1.521(5)
N9 C69 1.522(6)
N9 C61 1.533(5)
C57 C58 1.515(7)
C58 C59 1.496(7)
C59 C60 1.526(8)
C61 C62 1.522(6)
C62 C63 1.519(6)
C63 C64 1.516(7)
C65 C66 1.533(5)
C66 C67 1.519(5)
C67 C68 1.525(5)
C69 C70 1.530(6)
C70 C71 1.522(6)
C71 C72 1.510(7)
N10 C81 1.514(5)
N10 C77 1.522(5)
N10 C85 1.523(5)
N10 C73 1.524(6)
C73 C74 1.526(6)
C74 C75 1.520(7)
C75 C76 1.507(7)
C77 C78 1.519(6)
C78 C79 1.525(7)
C79 C80 1.503(7)
C81 C82 1.519(6)
C82 C83 1.530(6)
C83 C84 1.503(7)
C85 C86 1.518(6)
C86 C87 1.520(7)
C87 C88 1.496(8)
N11 C93 1.508(6)
N11 C89A 1.512(9)
N11 C101 1.518(6)
N11 C97B 1.522(12)
N11 C97A 1.525(12)
N11 C89B 1.542(12)
C89A C90A 1.528(10)
C90A C91A 1.513(10)
C91A C92A 1.498(10)
C89B C90B 1.532(12)
C90B C91B 1.502(12)
C91B C92B 1.495(13)
C93 C94 1.506(7)
C94 C95 1.523(8)
C95 C96 1.505(9)
C97A C98A 1.547(12)
C98A C99A 1.526(12)
C99A C10A 1.517(13)
C97B C98B 1.541(12)
C98B C99B 1.449(13)
C99B C10B 1.469(13)
C101 C102 1.529(7)
C102 C103 1.522(7)
C103 C104 1.523(8)

loop_
_geom_hbond_atom_site_label_D
_geom_hbond_atom_site_label_H
_geom_hbond_atom_site_label_A
_geom_hbond_distance_DH
_geom_hbond_distance_HA
_geom_hbond_distance_DA
_geom_hbond_angle_DHA
N1 H901 O4 0.88 2.08 2.870(4) 149.0
N1 H901 O5 0.88 2.56 3.144(4) 124.1
N2 H902 O5 0.88 1.95 2.811(4) 167.5
N3 H3 O6 0.88 1.90 2.719(4) 153.4
N4 H904 O6 0.88 1.84 2.717(4) 173.1
N5 H905 O7 0.88 1.97 2.820(4) 161.1
N6 H906 O7 0.88 1.94 2.770(4) 155.8
N7 H7 O8 0.88 1.97 2.841(4) 167.6
N8 H8 O9 0.88 1.92 2.766(5) 159.8
